data_4123423
loop_
_publ_author_name
'Fallon, Brendan J.'
'Derat, Etienne'
'Amatore, Muriel'
'Aubert, Corinne'
'Chemla, Fabrice'
'Ferreira, Franck'
'Perez-Luna, Alejandro'
'Petit, Marc'

_publ_section_title
;
 C-h activation/functionalization catalyzed by simple, well-defined
 low-valent cobalt complexes.
;
_journal_issue 7
_journal_name_full 'Journal of the American Chemical Society'
_journal_page_first 2448
_journal_page_last 2451
_journal_paper_doi 10.1021/ja512728f
_journal_volume 137
_journal_year 2015
_chemical_formula_moiety 'C33 H33 N1 O1'
_chemical_formula_sum 'C33 H33 N O'
_chemical_formula_weight 459.63
_space_group_IT_number 14
_symmetry_cell_setting monoclinic
_symmetry_space_group_name_Hall '-P 2ybc'
_symmetry_space_group_name_H-M 'P 1 21/c 1'
_atom_sites_solution_hydrogens difmap
_atom_sites_solution_primary direct
_cell_angle_alpha 90
_cell_angle_beta 99.215(2)
_cell_angle_gamma 90
_cell_formula_units_Z 4
_cell_length_a 16.1203(6)
_cell_length_b 22.1653(8)
_cell_length_c 7.4539(2)
_cell_measurement_reflns_used 9943
_cell_measurement_temperature 200
_cell_measurement_theta_max 30
_cell_measurement_theta_min 2
_cell_volume 2628.99(15)
_computing_cell_refinement 'Apex2 (Bruker AXS, 2006)'
_computing_data_collection 'Apex2 (Bruker AXS, 2006)'
_computing_data_reduction 'Apex2 (Bruker AXS, 2006)'
_computing_molecular_graphics 'CAMERON (Watkin et al., 1996)'
_computing_publication_material 'CRYSTALS (Betteridge et al., 2003)'
_computing_structure_refinement 'CRYSTALS (Betteridge et al., 2003)'
_computing_structure_solution 'SHELXS 86 (Sheldrick, 1986)'
_diffrn_ambient_temperature 200
_diffrn_measured_fraction_theta_full 0.996
_diffrn_measured_fraction_theta_max 0.976
_diffrn_measurement_device Area
_diffrn_measurement_device_type 'Bruker Kappa Apex2'
_diffrn_measurement_method '\f & \w scans'
_diffrn_radiation_monochromator graphite
_diffrn_radiation_type 'Mo K\a'
_diffrn_radiation_wavelength 0.71073
_diffrn_reflns_av_R_equivalents 0.025
_diffrn_reflns_limit_h_max 22
_diffrn_reflns_limit_h_min -22
_diffrn_reflns_limit_k_max 31
_diffrn_reflns_limit_k_min -31
_diffrn_reflns_limit_l_max 9
_diffrn_reflns_limit_l_min -10
_diffrn_reflns_number 51596
_diffrn_reflns_theta_full 25.053
_diffrn_reflns_theta_max 30.552
_diffrn_reflns_theta_min 1.838
_diffrn_standards_number 0
_exptl_absorpt_coefficient_mu 0.069
_exptl_absorpt_correction_T_max 0.99
_exptl_absorpt_correction_T_min 0.99
_exptl_absorpt_correction_type multi-scan
_exptl_absorpt_process_details 'SADABS (Siemens, 1996)'
_exptl_crystal_colour colourless
_exptl_crystal_density_diffrn 1.161
_exptl_crystal_density_method 'not measured'
_exptl_crystal_description bloc
_exptl_crystal_F_000 984
_exptl_crystal_size_max 0.150
_exptl_crystal_size_mid 0.140
_exptl_crystal_size_min 0.100
_refine_diff_density_max 0.76
_refine_diff_density_min -0.86
_refine_ls_extinction_method None
_refine_ls_goodness_of_fit_ref 1.0559
_refine_ls_hydrogen_treatment refU
_refine_ls_matrix_type full
_refine_ls_number_parameters 317
_refine_ls_number_reflns 7790
_refine_ls_number_restraints 0
_refine_ls_R_factor_all 0.0903
_refine_ls_R_factor_gt 0.0721
_refine_ls_shift/su_max 0.0004745
_refine_ls_shift/su_mean 0.0000449
_refine_ls_structure_factor_coef Fsqd
_refine_ls_weighting_details
;
 Method, part 1, Chebychev polynomial, (Watkin, 1994, Prince, 1982) 
 [weight] = 1.0/[A~0~*T~0~(x)+A~1~*T~1~(x) ... +A~n-1~]*T~n-1~(x)] 
 where A~i~ are the Chebychev coefficients listed below and x= Fcalc/Fmax 
 Method = Robust Weighting (Prince, 1982) 
 W = [weight] * [1-(deltaF/6*sigmaF)^2^]^2^ 
 A~i~ are: 
 7.71 11.4 4.95 1.26 0.102 
;
_refine_ls_weighting_scheme calc
_refine_ls_wR_factor_all 0.2136
_refine_ls_wR_factor_gt 0.1919
_refine_ls_wR_factor_ref 0.2124
_reflns_limit_h_max 22
_reflns_limit_h_min -22
_reflns_limit_k_max 31
_reflns_limit_k_min 0
_reflns_limit_l_max 10
_reflns_limit_l_min 0
_reflns_number_gt 5999
_reflns_number_total 7864
_reflns_threshold_expression I>2.0\s(I)
_oxford_diffrn_Wilson_B_factor 2.43
_oxford_diffrn_Wilson_scale 8.28
_oxford_refine_ls_r_factor_ref 0.0897
_oxford_refine_ls_scale 0.2211(2)
_oxford_reflns_number_all 7844
_oxford_reflns_threshold_expression_ref I>0.0\s(I)
_cod_data_source_file ja512728f_si_004.cif
_cod_data_source_block 1
_cod_depositor_comments
;
The following automatic conversions were performed:

'_refine_ls_hydrogen_treatment' value 'refu' changed to 'refU'
according to
/usr/data/users/saulius/crontab/automatic-downloads/rss-feeds/ACS/lib/dictionaries/cif_core.dic
dictionary named 'cif_core.dic' version 2.4.2 from 2011-04-26.

Automatic conversion script
Id: cif_fix_values 3008 2015-01-20 13:52:24Z robertas 

 Adding full bibliography for 4123423--4123429.cif.
;
_cod_original_sg_symbol_H-M 'P 21/c '
_cod_original_formula_sum 'C33 H33 N1 O1'
_cod_database_code 4123423

loop_
_symmetry_equiv_pos_as_xyz
x,y,z
-x,-y,-z
x,-y+1/2,z+1/2
-x,y+1/2,-z+1/2

loop_
_atom_site_label
_atom_site_type_symbol
_atom_site_fract_x
_atom_site_fract_y
_atom_site_fract_z
_atom_site_U_iso_or_equiv
_atom_site_occupancy
_atom_site_adp_type
C1 C 0.69404(10) 0.47038(7) 0.9267(2) 0.0274 1.0000 Uani
C2 C 0.76355(11) 0.46789(9) 0.8131(2) 0.0371 1.0000 Uani
C3 C 0.60793(10) 0.41076(7) 0.7162(2) 0.0311 1.0000 Uani
C4 C 0.57815(11) 0.43970(7) 0.5536(3) 0.0367 1.0000 Uani
C5 C 0.55545(11) 0.40708(8) 0.3934(2) 0.0353 1.0000 Uani
C6 C 0.56272(11) 0.34470(7) 0.3968(2) 0.0324 1.0000 Uani
C7 C 0.59502(13) 0.31581(8) 0.5579(2) 0.0374 1.0000 Uani
C8 C 0.61743(12) 0.34830(8) 0.7169(2) 0.0363 1.0000 Uani
C9 C 0.49969(14) 0.33518(10) 0.0861(3) 0.0449 1.0000 Uani
C10 C 0.95095(10) 0.56555(8) 1.2160(2) 0.0324 1.0000 Uani
C11 C 1.01950(12) 0.58856(9) 1.3356(3) 0.0422 1.0000 Uani
C12 C 1.03589(14) 0.64995(11) 1.3433(3) 0.0499 1.0000 Uani
C13 C 0.98654(15) 0.68951(9) 1.2305(3) 0.0484 1.0000 Uani
C14 C 0.92051(13) 0.66710(9) 1.1058(3) 0.0436 1.0000 Uani
C15 C 0.90283(11) 0.60612(8) 1.0991(2) 0.0375 1.0000 Uani
C16 C 0.93075(10) 0.50074(8) 1.2187(2) 0.0329 1.0000 Uani
C17 C 0.85316(9) 0.47693(7) 1.2104(2) 0.0279 1.0000 Uani
C18 C 0.83963(9) 0.41060(7) 1.2035(2) 0.0286 1.0000 Uani
C19 C 0.88785(11) 0.37297(8) 1.1099(3) 0.0365 1.0000 Uani
C20 C 0.87306(13) 0.31119(8) 1.0989(3) 0.0426 1.0000 Uani
C21 C 0.81074(13) 0.28571(8) 1.1814(3) 0.0427 1.0000 Uani
C22 C 0.76228(12) 0.32213(8) 1.2746(3) 0.0399 1.0000 Uani
C23 C 0.77629(10) 0.38420(8) 1.2849(2) 0.0329 1.0000 Uani
C24 C 0.70323(9) 0.50920(6) 1.0922(2) 0.0266 1.0000 Uani
C25 C 0.63341(11) 0.54362(8) 1.1199(2) 0.0345 1.0000 Uani
C26 C 0.63877(11) 0.58587(8) 1.2581(3) 0.0376 1.0000 Uani
C27 C 0.71398(11) 0.59549(7) 1.3757(2) 0.0324 1.0000 Uani
C28 C 0.78086(10) 0.55767(7) 1.3572(2) 0.0303 1.0000 Uani
C29 C 0.77747(9) 0.51512(7) 1.2167(2) 0.0265 1.0000 Uani
C30 C 0.72311(13) 0.64650(8) 1.5158(2) 0.0388 1.0000 Uani
C31 C 0.8143(2) 0.6608(2) 1.5892(7) 0.1264 1.0000 Uani
C32 C 0.6841(3) 0.62968(17) 1.6758(5) 0.0989 1.0000 Uani
C33 C 0.6834(6) 0.70190(15) 1.4351(6) 0.2101 1.0000 Uani
N1 N 0.62348(9) 0.44382(7) 0.8819(2) 0.0345 1.0000 Uani
O1 O 0.54005(10) 0.30781(6) 0.25018(18) 0.0436 1.0000 Uani
H21 H 0.7480 0.4415 0.7134 0.0813(18) 1.0000 Uiso
H22 H 0.7726 0.5073 0.7689 0.0813(18) 1.0000 Uiso
H23 H 0.8136 0.4539 0.8854 0.0813(18) 1.0000 Uiso
H41 H 0.5732 0.4824 0.5516 0.0813(18) 1.0000 Uiso
H51 H 0.5352 0.4274 0.2827 0.0813(18) 1.0000 Uiso
H71 H 0.6018 0.2732 0.5593 0.0813(18) 1.0000 Uiso
H81 H 0.6393 0.3280 0.8265 0.0813(18) 1.0000 Uiso
H91 H 0.4872 0.3051 -0.0052 0.0813(18) 1.0000 Uiso
H92 H 0.5361 0.3645 0.0475 0.0813(18) 1.0000 Uiso
H93 H 0.4492 0.3540 0.1067 0.0813(18) 1.0000 Uiso
H111 H 1.0549 0.5619 1.4127 0.0813(18) 1.0000 Uiso
H121 H 1.0819 0.6649 1.4274 0.0813(18) 1.0000 Uiso
H131 H 0.9975 0.7316 1.2378 0.0813(18) 1.0000 Uiso
H141 H 0.8873 0.6939 1.0247 0.0813(18) 1.0000 Uiso
H151 H 0.8572 0.5915 1.0137 0.0813(18) 1.0000 Uiso
H161 H 0.9764 0.4733 1.2269 0.0813(18) 1.0000 Uiso
H191 H 0.9313 0.3898 1.0532 0.0813(18) 1.0000 Uiso
H201 H 0.9062 0.2863 1.0346 0.0813(18) 1.0000 Uiso
H211 H 0.8008 0.2435 1.1736 0.0813(18) 1.0000 Uiso
H221 H 0.7195 0.3047 1.3321 0.0813(18) 1.0000 Uiso
H231 H 0.7423 0.4087 1.3479 0.0813(18) 1.0000 Uiso
H251 H 0.5813 0.5379 1.0417 0.0813(18) 1.0000 Uiso
H261 H 0.5904 0.6086 1.2733 0.0813(18) 1.0000 Uiso
H281 H 0.8310 0.5606 1.4435 0.0813(18) 1.0000 Uiso
H311 H 0.8165 0.6928 1.6746 0.0813(18) 1.0000 Uiso
H312 H 0.8417 0.6731 1.4910 0.0813(18) 1.0000 Uiso
H313 H 0.8409 0.6263 1.6453 0.0813(18) 1.0000 Uiso
H321 H 0.6904 0.6619 1.7610 0.0813(18) 1.0000 Uiso
H322 H 0.7107 0.5946 1.7311 0.0813(18) 1.0000 Uiso
H323 H 0.6260 0.6218 1.6380 0.0813(18) 1.0000 Uiso
H331 H 0.6893 0.7330 1.5240 0.0813(18) 1.0000 Uiso
H332 H 0.7090 0.7137 1.3352 0.0813(18) 1.0000 Uiso
H333 H 0.6250 0.6945 1.3951 0.0813(18) 1.0000 Uiso

loop_
_atom_site_aniso_label
_atom_site_aniso_U_11
_atom_site_aniso_U_22
_atom_site_aniso_U_33
_atom_site_aniso_U_23
_atom_site_aniso_U_13
_atom_site_aniso_U_12
C1 0.0291(7) 0.0252(6) 0.0267(6) 0.0010(5) 0.0011(5) 0.0030(5)
C2 0.0343(8) 0.0451(9) 0.0319(7) -0.0031(6) 0.0053(6) -0.0045(7)
C3 0.0280(7) 0.0305(7) 0.0342(7) -0.0052(6) 0.0033(5) -0.0010(5)
C4 0.0380(8) 0.0271(7) 0.0419(9) -0.0031(6) -0.0029(7) 0.0022(6)
C5 0.0377(8) 0.0294(7) 0.0361(8) 0.0002(6) -0.0025(6) 0.0026(6)
C6 0.0341(7) 0.0293(7) 0.0335(8) -0.0043(6) 0.0042(6) -0.0006(6)
C7 0.0487(10) 0.0265(7) 0.0369(8) -0.0010(6) 0.0065(7) 0.0005(6)
C8 0.0435(9) 0.0313(8) 0.0338(8) 0.0009(6) 0.0052(6) -0.0001(6)
C9 0.0509(11) 0.0511(11) 0.0317(8) -0.0065(7) 0.0037(7) 0.0005(8)
C10 0.0276(7) 0.0355(8) 0.0331(7) 0.0043(6) 0.0018(5) -0.0050(6)
C11 0.0347(8) 0.0477(10) 0.0410(9) 0.0078(7) -0.0039(7) -0.0117(7)
C12 0.0480(11) 0.0522(12) 0.0465(10) -0.0014(8) -0.0021(8) -0.0210(9)
C13 0.0511(11) 0.0388(10) 0.0553(11) 0.0000(8) 0.0090(9) -0.0150(8)
C14 0.0426(9) 0.0375(9) 0.0497(10) 0.0094(8) 0.0041(8) -0.0043(7)
C15 0.0334(8) 0.0379(8) 0.0387(8) 0.0082(7) -0.0016(6) -0.0060(6)
C16 0.0278(7) 0.0342(7) 0.0351(8) 0.0062(6) 0.0001(5) 0.0003(6)
C17 0.0270(7) 0.0272(6) 0.0286(7) 0.0029(5) 0.0012(5) 0.0013(5)
C18 0.0276(7) 0.0275(6) 0.0298(6) 0.0044(5) 0.0024(5) 0.0034(5)
C19 0.0369(8) 0.0323(8) 0.0425(9) 0.0047(6) 0.0132(7) 0.0051(6)
C20 0.0506(10) 0.0319(8) 0.0479(10) 0.0024(7) 0.0163(8) 0.0099(7)
C21 0.0480(10) 0.0264(7) 0.0541(11) 0.0030(7) 0.0096(8) 0.0023(7)
C22 0.0361(8) 0.0326(8) 0.0523(10) 0.0070(7) 0.0112(7) 0.0000(6)
C23 0.0305(7) 0.0312(7) 0.0379(8) 0.0035(6) 0.0083(6) 0.0023(6)
C24 0.0283(7) 0.0234(6) 0.0273(6) 0.0001(5) 0.0023(5) 0.0017(5)
C25 0.0307(7) 0.0324(7) 0.0391(8) -0.0037(6) 0.0014(6) 0.0054(6)
C26 0.0359(8) 0.0328(8) 0.0445(9) -0.0047(7) 0.0076(7) 0.0055(6)
C27 0.0436(8) 0.0258(7) 0.0289(7) -0.0015(5) 0.0093(6) -0.0022(6)
C28 0.0350(7) 0.0296(7) 0.0259(6) -0.0009(5) 0.0031(5) -0.0043(6)
C29 0.0274(6) 0.0249(6) 0.0270(6) 0.0001(5) 0.0035(5) -0.0008(5)
C30 0.0569(11) 0.0282(7) 0.0322(8) -0.0053(6) 0.0096(7) -0.0008(7)
C31 0.085(2) 0.150(4) 0.160(4) -0.126(3) 0.068(2) -0.063(2)
C32 0.155(4) 0.090(2) 0.0682(18) -0.0433(17) 0.065(2) -0.057(2)
C33 0.435(11) 0.0479(16) 0.091(3) -0.0354(17) -0.128(5) 0.088(4)
N1 0.0320(7) 0.0352(7) 0.0357(7) -0.0076(5) 0.0038(5) -0.0025(5)
O1 0.0568(8) 0.0357(6) 0.0356(6) -0.0093(5) -0.0006(5) 0.0038(6)

loop_
_atom_type_symbol
_atom_type_scat_dispersion_real
_atom_type_scat_dispersion_imag
_atom_type_scat_Cromer_Mann_a1
_atom_type_scat_Cromer_Mann_b1
_atom_type_scat_Cromer_Mann_a2
_atom_type_scat_Cromer_Mann_b2
_atom_type_scat_Cromer_Mann_a3
_atom_type_scat_Cromer_Mann_b3
_atom_type_scat_Cromer_Mann_a4
_atom_type_scat_Cromer_Mann_b4
_atom_type_scat_Cromer_Mann_c
_atom_type_scat_source
C 0.0033 0.0016 2.3100 20.8439 1.0200 10.2075 1.5886 0.5687 0.8650 51.6512 0.2156 'International Tables Vol C 4.2.6.8 and 6.1.1.4'
H 0.0000 0.0000 0.4930 10.5109 0.3229 26.1257 0.1402 3.1424 0.0408 57.7998 0.0030 'International Tables Vol C 4.2.6.8 and 6.1.1.4'
N 0.0061 0.0033 12.2126 0.0057 3.1322 9.8933 2.0125 28.9975 1.1663 0.5826 -11.5290 'International Tables Vol C 4.2.6.8 and 6.1.1.4'
O 0.0106 0.0060 3.0485 13.2771 2.2868 5.7011 1.5463 0.3239 0.8670 32.9089 0.2508 'International Tables Vol C 4.2.6.8 and 6.1.1.4'
C 0.0033 0.0016 2.3100 20.8439 1.0200 10.2075 1.5886 0.5687 0.8650 51.6512 0.2156 'International Tables Vol C 4.2.6.8 and 6.1.1.4'

loop_
_geom_angle_atom_site_label_1
_geom_angle_atom_site_label_2
_geom_angle_atom_site_label_3
_geom_angle
_geom_angle_publ_flag
C2 C1 C24 120.04(13) yes
C2 C1 N1 123.12(14) yes
C24 C1 N1 116.66(14) yes
C1 C2 H21 109.5 no
C1 C2 H22 109.2 no
H21 C2 H22 109.4 no
C1 C2 H23 109.5 no
H21 C2 H23 109.8 no
H22 C2 H23 109.3 no
C4 C3 C8 119.00(15) yes
C4 C3 N1 120.55(15) yes
C8 C3 N1 120.33(15) yes
C3 C4 C5 121.03(15) yes
C3 C4 H41 119.4 no
C5 C4 H41 119.6 no
C4 C5 C6 119.42(15) yes
C4 C5 H51 120.3 no
C6 C5 H51 120.3 no
C5 C6 C7 119.68(15) yes
C5 C6 O1 124.77(15) yes
C7 C6 O1 115.55(15) yes
C6 C7 C8 120.75(15) yes
C6 C7 H71 119.7 no
C8 C7 H71 119.6 no
C3 C8 C7 120.06(15) yes
C3 C8 H81 120.0 no
C7 C8 H81 120.0 no
O1 C9 H91 109.3 no
O1 C9 H92 109.4 no
H91 C9 H92 109.4 no
O1 C9 H93 109.5 no
H91 C9 H93 109.6 no
H92 C9 H93 109.6 no
C11 C10 C15 117.74(16) yes
C11 C10 C16 120.01(15) yes
C15 C10 C16 122.25(14) yes
C10 C11 C12 120.67(18) yes
C10 C11 H111 119.7 no
C12 C11 H111 119.7 no
C11 C12 C13 120.82(18) yes
C11 C12 H121 119.6 no
C13 C12 H121 119.6 no
C12 C13 C14 119.17(18) yes
C12 C13 H131 120.4 no
C14 C13 H131 120.4 no
C13 C14 C15 120.44(18) yes
C13 C14 H141 119.8 no
C15 C14 H141 119.8 no
C10 C15 C14 121.08(16) yes
C10 C15 H151 119.4 no
C14 C15 H151 119.5 no
C10 C16 C17 125.84(15) yes
C10 C16 H161 117.1 no
C17 C16 H161 117.1 no
C16 C17 C18 121.21(14) yes
C16 C17 C29 122.23(14) yes
C18 C17 C29 116.50(13) yes
C17 C18 C19 121.09(14) yes
C17 C18 C23 120.84(14) yes
C19 C18 C23 118.02(15) yes
C18 C19 C20 120.82(16) yes
C18 C19 H191 119.7 no
C20 C19 H191 119.5 no
C19 C20 C21 120.47(17) yes
C19 C20 H201 119.8 no
C21 C20 H201 119.7 no
C20 C21 C22 119.63(17) yes
C20 C21 H211 120.2 no
C22 C21 H211 120.1 no
C21 C22 C23 120.22(16) yes
C21 C22 H221 119.9 no
C23 C22 H221 119.9 no
C18 C23 C22 120.82(15) yes
C18 C23 H231 119.7 no
C22 C23 H231 119.5 no
C1 C24 C25 117.39(13) yes
C1 C24 C29 124.34(13) yes
C25 C24 C29 118.22(14) yes
C24 C25 C26 121.46(15) yes
C24 C25 H251 119.3 no
C26 C25 H251 119.3 no
C25 C26 C27 121.03(16) yes
C25 C26 H261 119.5 no
C27 C26 H261 119.4 no
C26 C27 C28 117.12(14) yes
C26 C27 C30 121.40(16) yes
C28 C27 C30 121.46(16) yes
C27 C28 C29 122.74(15) yes
C27 C28 H281 118.7 no
C29 C28 H281 118.6 no
C17 C29 C28 118.04(13) yes
C17 C29 C24 122.92(13) yes
C28 C29 C24 119.03(14) yes
C27 C30 C31 112.43(18) yes
C27 C30 C32 110.88(17) yes
C31 C30 C32 105.9(3) yes
C27 C30 C33 110.48(18) yes
C31 C30 C33 107.9(4) yes
C32 C30 C33 109.1(4) yes
C30 C31 H311 109.1 no
C30 C31 H312 109.0 no
H311 C31 H312 109.1 no
C30 C31 H313 109.7 no
H311 C31 H313 110.1 no
H312 C31 H313 109.9 no
C30 C32 H321 109.5 no
C30 C32 H322 109.6 no
H321 C32 H322 109.5 no
C30 C32 H323 109.4 no
H321 C32 H323 109.3 no
H322 C32 H323 109.5 no
C30 C33 H331 109.4 no
C30 C33 H332 109.8 no
H331 C33 H332 109.9 no
C30 C33 H333 109.1 no
H331 C33 H333 109.1 no
H332 C33 H333 109.6 no
C3 N1 C1 119.35(14) yes
C9 O1 C6 117.27(14) yes

loop_
_geom_bond_atom_site_label_1
_geom_bond_atom_site_label_2
_geom_bond_distance
_geom_bond_publ_flag
C1 C2 1.510(2) yes
C1 C24 1.492(2) yes
C1 N1 1.277(2) yes
C2 H21 0.948 no
C2 H22 0.953 no
C2 H23 0.948 no
C3 C4 1.387(2) yes
C3 C8 1.393(2) yes
C3 N1 1.423(2) yes
C4 C5 1.394(2) yes
C4 H41 0.950 no
C5 C6 1.387(2) yes
C5 H51 0.951 no
C6 C7 1.387(2) yes
C6 O1 1.3670(19) yes
C7 C8 1.384(2) yes
C7 H71 0.950 no
C8 H81 0.950 no
C9 O1 1.425(2) yes
C9 H91 0.951 no
C9 H92 0.950 no
C9 H93 0.948 no
C10 C11 1.400(2) yes
C10 C15 1.398(2) yes
C10 C16 1.474(2) yes
C11 C12 1.386(3) yes
C11 H111 0.949 no
C12 C13 1.377(3) yes
C12 H121 0.951 no
C13 C14 1.388(3) yes
C13 H131 0.949 no
C14 C15 1.381(3) yes
C14 H141 0.950 no
C15 H151 0.949 no
C16 C17 1.350(2) yes
C16 H161 0.949 no
C17 C18 1.486(2) yes
C17 C29 1.492(2) yes
C18 C19 1.400(2) yes
C18 C23 1.397(2) yes
C19 C20 1.390(3) yes
C19 H191 0.950 no
C20 C21 1.380(3) yes
C20 H201 0.950 no
C21 C22 1.385(3) yes
C21 H211 0.950 no
C22 C23 1.394(2) yes
C22 H221 0.950 no
C23 H231 0.948 no
C24 C25 1.402(2) yes
C24 C29 1.398(2) yes
C25 C26 1.385(2) yes
C25 H251 0.951 no
C26 C27 1.394(3) yes
C26 H261 0.951 no
C27 C28 1.390(2) yes
C27 C30 1.530(2) yes
C28 C29 1.404(2) yes
C28 H281 0.952 no
C30 C31 1.517(4) yes
C30 C32 1.482(3) yes
C30 C33 1.469(4) yes
C31 H311 0.951 no
C31 H312 0.953 no
C31 H313 0.942 no
C32 H321 0.951 no
C32 H322 0.949 no
C32 H323 0.951 no
C33 H331 0.951 no
C33 H332 0.944 no
C33 H333 0.954 no
